data_1568569
loop_
_publ_author_name
'Prey, Sven E.'
'Gilmer, Jannik'
'Teichmann, Samira V.'
'&#x10c;ai&#x107;, Luis'
'Wenisch, Mischa'
'Bolte, Michael'
'Virovets, Alexander'
'Lerner, Hans-Wolfram'
'Fantuzzi, Felipe'
'Wagner, Matthias'

_publ_section_title
;
 Synthesis, bridgehead functionalization, and photoisomerization of
 9,10-diboratatriptycene dianions.
;
_journal_issue 20
_journal_name_full 'Chemical science'
_journal_page_first 5316
_journal_page_last 5322
_journal_paper_doi 10.1039/d3sc00555k
_journal_volume 14
_journal_year 2023
_chemical_formula_moiety 'C28 H34 B2 I Li O2'
_chemical_formula_sum 'C28 H34 B2 I Li O2'
_chemical_formula_weight 558.01
_chemical_properties_physical Moisture-sensitive
_space_group_crystal_system triclinic
_space_group_IT_number 2
_space_group_name_Hall '-P 1'
_space_group_name_H-M_alt 'P -1'
_atom_sites_solution_hydrogens geom
_atom_sites_solution_primary direct
_audit_creation_method SHELXL-2018/3
_audit_update_record
;
2023-01-25 deposited with the CCDC.	2023-03-03 downloaded from the CCDC.
;
_cell_angle_alpha 85.041(3)
_cell_angle_beta 82.312(3)
_cell_angle_gamma 84.756(3)
_cell_formula_units_Z 2
_cell_length_a 8.4929(3)
_cell_length_b 9.7032(3)
_cell_length_c 16.0667(6)
_cell_measurement_reflns_used 24727
_cell_measurement_temperature 173(2)
_cell_measurement_theta_max 29.98
_cell_measurement_theta_min 3.16
_cell_volume 1302.94(8)
_computing_cell_refinement 'X-Area (Stoe & Cie, 2001)'
_computing_data_collection 'X-Area (Stoe & Cie, 2001)'
_computing_data_reduction 'X-Area (Stoe & Cie, 2001)'
_computing_molecular_graphics 'XP in SHELXTL-Plus (Sheldrick, 2008)'
_computing_publication_material SHELXL
_computing_structure_refinement 'SHELXL (Sheldrick, 2008)'
_computing_structure_solution 'SHELXS (Sheldrick, 2008)'
_diffrn_ambient_temperature 173(2)
_diffrn_measured_fraction_theta_full 0.997
_diffrn_measured_fraction_theta_max 0.998
_diffrn_measurement_device_type 'STOE IPDS II two-circle-diffractometer'
_diffrn_measurement_method \w
_diffrn_radiation_type MoK\a
_diffrn_radiation_wavelength 0.71073
_diffrn_reflns_av_R_equivalents 0.0242
_diffrn_reflns_av_unetI/netI 0.0139
_diffrn_reflns_Laue_measured_fraction_full 0.997
_diffrn_reflns_Laue_measured_fraction_max 0.998
_diffrn_reflns_limit_h_max 10
_diffrn_reflns_limit_h_min -10
_diffrn_reflns_limit_k_max 12
_diffrn_reflns_limit_k_min -12
_diffrn_reflns_limit_l_max 20
_diffrn_reflns_limit_l_min -20
_diffrn_reflns_number 24727
_diffrn_reflns_point_group_measured_fraction_full 0.997
_diffrn_reflns_point_group_measured_fraction_max 0.998
_diffrn_reflns_theta_full 25.000
_diffrn_reflns_theta_max 27.098
_diffrn_reflns_theta_min 3.302
_diffrn_source 'Genix 3D I\mS microfocus X-ray source'
_exptl_absorpt_coefficient_mu 1.252
_exptl_absorpt_correction_T_max 1.000
_exptl_absorpt_correction_T_min 0.544
_exptl_absorpt_correction_type multi-scan
_exptl_absorpt_process_details 'X-Area (Stoe & Cie, 2001)'
_exptl_crystal_colour colourless
_exptl_crystal_density_diffrn 1.422
_exptl_crystal_description block
_exptl_crystal_F_000 568
_exptl_crystal_size_max 0.260
_exptl_crystal_size_mid 0.220
_exptl_crystal_size_min 0.140
_refine_diff_density_max 0.416
_refine_diff_density_min -0.274
_refine_diff_density_rms 0.060
_refine_ls_extinction_method none
_refine_ls_goodness_of_fit_ref 1.063
_refine_ls_hydrogen_treatment constr
_refine_ls_matrix_type full
_refine_ls_number_parameters 318
_refine_ls_number_reflns 5723
_refine_ls_number_restraints 12
_refine_ls_restrained_S_all 1.062
_refine_ls_R_factor_all 0.0244
_refine_ls_R_factor_gt 0.0226
_refine_ls_shift/su_max 0.004
_refine_ls_shift/su_mean 0.000
_refine_ls_structure_factor_coef Fsqd
_refine_ls_weighting_details 'w=1/[\s^2^(Fo^2^)+(0.0358P)^2^+0.7501P] where P=(Fo^2^+2Fc^2^)/3'
_refine_ls_weighting_scheme calc
_refine_ls_wR_factor_gt 0.0599
_refine_ls_wR_factor_ref 0.0611
_reflns_Friedel_coverage 0.000
_reflns_number_gt 5442
_reflns_number_total 5723
_reflns_threshold_expression 'I > 2\s(I)'
_cod_data_source_file d3sc00555k3.cif
_cod_data_source_block wa3060
_cod_depositor_comments 'Adding full bibliography for 1568566--1568570.cif.'
_cod_database_code 1568569
_shelx_shelxl_version_number 2018/3
_shelx_space_group_comment
; 
The symmetry employed for this shelxl refinement is uniquely defined 
by the following loop, which should always be used as a source of 
symmetry information in preference to the above space-group names. 
They are only intended as comments. 
;
_shelx_estimated_absorpt_t_min 0.737
_shelx_estimated_absorpt_t_max 0.844

loop_
_space_group_symop_operation_xyz
'x, y, z'
'-x, -y, -z'

loop_
_atom_site_label
_atom_site_type_symbol
_atom_site_fract_x
_atom_site_fract_y
_atom_site_fract_z
_atom_site_U_iso_or_equiv
_atom_site_adp_type
_atom_site_occupancy
_atom_site_site_symmetry_order
_atom_site_calc_flag
_atom_site_refinement_flags_posn
_atom_site_refinement_flags_adp
_atom_site_refinement_flags_occupancy
_atom_site_disorder_assembly
_atom_site_disorder_group
I1 I 0.29412(2) 0.32921(2) 0.66027(2) 0.02911(5) Uani 1 1 d . . . . .
B1 B 0.5553(2) 0.25265(19) 0.81142(12) 0.0220(3) Uani 1 1 d . . . . .
B2 B 0.7287(2) 0.4611(2) 0.68084(13) 0.0251(4) Uani 1 1 d . . . . .
C1 C 0.52427(19) 0.42017(17) 0.81367(11) 0.0222(3) Uani 1 1 d . . . . .
C2 C 0.6056(2) 0.51600(17) 0.75445(11) 0.0239(3) Uani 1 1 d . . . . .
C3 C 0.5791(2) 0.65907(19) 0.76588(13) 0.0315(4) Uani 1 1 d . . . . .
H3 H 0.632813 0.722620 0.726066 0.038 Uiso 1 1 calc R U . . .
C4 C 0.4777(2) 0.7105(2) 0.83306(15) 0.0378(5) Uani 1 1 d . . . . .
H4 H 0.461843 0.807490 0.839057 0.045 Uiso 1 1 calc R U . . .
C5 C 0.3995(2) 0.6175(2) 0.89146(14) 0.0347(4) Uani 1 1 d . . . . .
H5 H 0.330687 0.650869 0.938304 0.042 Uiso 1 1 calc R U . . .
C6 C 0.4218(2) 0.4758(2) 0.88148(12) 0.0286(4) Uani 1 1 d . . . . .
H6 H 0.366203 0.414098 0.921724 0.034 Uiso 1 1 calc R U . . .
C7 C 0.6605(2) 0.1983(2) 0.89000(11) 0.0267(3) Uani 1 1 d . . . . .
H7A H 0.599281 0.222570 0.943588 0.040 Uiso 1 1 calc R U . . .
H7B H 0.683259 0.097351 0.890842 0.040 Uiso 1 1 calc R U . . .
H7C H 0.760984 0.242911 0.881814 0.040 Uiso 1 1 calc R U . . .
C11 C 0.66638(19) 0.20768(17) 0.72666(11) 0.0230(3) Uani 1 1 d . . . . .
C12 C 0.7541(2) 0.30253(18) 0.67092(11) 0.0229(3) Uani 1 1 d . . . . .
C13 C 0.8665(2) 0.2504(2) 0.60556(11) 0.0286(4) Uani 1 1 d . . . . .
H13 H 0.926703 0.313482 0.568593 0.034 Uiso 1 1 calc R U . . .
C14 C 0.8908(2) 0.1105(2) 0.59411(13) 0.0353(4) Uani 1 1 d . . . . .
H14 H 0.967950 0.077960 0.550245 0.042 Uiso 1 1 calc R U . . .
C15 C 0.8024(2) 0.0178(2) 0.64682(14) 0.0371(4) Uani 1 1 d . . . . .
H15 H 0.817310 -0.078557 0.638667 0.044 Uiso 1 1 calc R U . . .
C16 C 0.6919(2) 0.06583(19) 0.71165(13) 0.0312(4) Uani 1 1 d . . . . .
H16 H 0.631460 0.001009 0.747101 0.037 Uiso 1 1 calc R U . . .
C17 C 0.8279(3) 0.5657(2) 0.61822(15) 0.0425(5) Uani 1 1 d . . . . .
H17A H 0.931955 0.571308 0.637164 0.064 Uiso 1 1 calc R U . . .
H17B H 0.769920 0.657798 0.617225 0.064 Uiso 1 1 calc R U . . .
H17C H 0.843193 0.532778 0.561503 0.064 Uiso 1 1 calc R U . . .
C21 C 0.38475(19) 0.17978(17) 0.82645(11) 0.0220(3) Uani 1 1 d . . . . .
C22 C 0.2651(2) 0.19813(17) 0.77353(11) 0.0237(3) Uani 1 1 d . . . . .
C23 C 0.1187(2) 0.14055(19) 0.78927(13) 0.0292(4) Uani 1 1 d . . . . .
H23 H 0.042891 0.158264 0.750421 0.035 Uiso 1 1 calc R U . . .
C24 C 0.0861(2) 0.05701(19) 0.86269(14) 0.0325(4) Uani 1 1 d . . . . .
H24 H -0.013629 0.017898 0.875482 0.039 Uiso 1 1 calc R U . . .
C25 C 0.1995(2) 0.0310(2) 0.91710(13) 0.0331(4) Uani 1 1 d . . . . .
H25 H 0.179019 -0.028262 0.966895 0.040 Uiso 1 1 calc R U . . .
C26 C 0.3438(2) 0.09133(19) 0.89933(12) 0.0293(4) Uani 1 1 d . . . . .
H26 H 0.419061 0.072022 0.938366 0.035 Uiso 1 1 calc R U . . .
Li1 Li 0.2871(4) 0.5783(3) 0.7517(2) 0.0349(7) Uani 1 1 d . . . . .
O31 O 0.29307(19) 0.70616(16) 0.65358(10) 0.0432(4) Uani 1 1 d . . . . .
C32 C 0.2087(10) 0.8368(7) 0.6378(6) 0.043(2) Uani 0.552(19) 1 d . U P A 1
H32A H 0.160228 0.875542 0.691153 0.052 Uiso 0.552(19) 1 calc R U P A 1
H32B H 0.123500 0.828329 0.602485 0.052 Uiso 0.552(19) 1 calc R U P A 1
C32' C 0.2582(14) 0.8599(8) 0.6683(8) 0.049(2) Uani 0.448(19) 1 d . U P A 2
H32C H 0.142004 0.886068 0.676018 0.059 Uiso 0.448(19) 1 calc R U P A 2
H32D H 0.304403 0.883089 0.718182 0.059 Uiso 0.448(19) 1 calc R U P A 2
C33 C 0.3353(4) 0.9287(3) 0.59107(18) 0.0536(6) Uani 1 1 d . . . . .
H33A H 0.287573 1.003767 0.554271 0.064 Uiso 0.552(19) 1 calc R U P A 1
H33B H 0.393996 0.969858 0.630790 0.064 Uiso 0.552(19) 1 calc R U P A 1
H33C H 0.399614 1.001354 0.605447 0.064 Uiso 0.448(19) 1 calc R U P A 2
H33D H 0.253260 0.974050 0.557176 0.064 Uiso 0.448(19) 1 calc R U P A 2
C34 C 0.4417(3) 0.8246(3) 0.54026(16) 0.0484(6) Uani 1 1 d . . . . .
H34A H 0.432139 0.843052 0.479492 0.058 Uiso 1 1 calc R U . . .
H34B H 0.554483 0.828392 0.548721 0.058 Uiso 1 1 calc R U . . .
C35 C 0.3838(3) 0.6853(2) 0.57260(14) 0.0440(5) Uani 1 1 d . . . . .
H35A H 0.315995 0.653127 0.533772 0.053 Uiso 1 1 calc R U . . .
H35B H 0.474913 0.615341 0.578293 0.053 Uiso 1 1 calc R U . . .
O41 O 0.07452(17) 0.59256(14) 0.81157(10) 0.0366(3) Uani 1 1 d . . . . .
C42 C -0.0163(3) 0.7197(2) 0.82975(16) 0.0440(5) Uani 1 1 d . . . . .
H42A H -0.093358 0.744772 0.788722 0.053 Uiso 1 1 calc R U . . .
H42B H 0.054173 0.795979 0.827943 0.053 Uiso 1 1 calc R U . . .
C43 C -0.1018(3) 0.6927(3) 0.91698(16) 0.0494(6) Uani 1 1 d . . . . .
H43A H -0.200839 0.754685 0.926156 0.059 Uiso 1 1 calc R U . . .
H43B H -0.032934 0.705559 0.960317 0.059 Uiso 1 1 calc R U . . .
C44 C -0.1386(2) 0.5422(2) 0.91863(13) 0.0349(4) Uani 1 1 d . . . . .
H44A H -0.246587 0.535613 0.903229 0.042 Uiso 1 1 calc R U . . .
H44B H -0.131831 0.494373 0.975162 0.042 Uiso 1 1 calc R U . . .
C45 C -0.0111(2) 0.4795(2) 0.85337(13) 0.0320(4) Uani 1 1 d . . . . .
H45A H 0.062056 0.410448 0.881142 0.038 Uiso 1 1 calc R U . . .
H45B H -0.060908 0.432821 0.812335 0.038 Uiso 1 1 calc R U . . .

loop_
_atom_site_aniso_label
_atom_site_aniso_U_11
_atom_site_aniso_U_22
_atom_site_aniso_U_33
_atom_site_aniso_U_23
_atom_site_aniso_U_13
_atom_site_aniso_U_12
I1 0.03067(7) 0.02770(7) 0.03031(7) -0.00088(5) -0.00903(5) -0.00321(4)
B1 0.0194(8) 0.0210(8) 0.0257(9) -0.0036(7) -0.0016(7) -0.0022(6)
B2 0.0231(9) 0.0248(9) 0.0269(9) -0.0027(7) -0.0018(7) -0.0016(7)
C1 0.0178(7) 0.0229(8) 0.0271(8) -0.0069(6) -0.0030(6) -0.0025(6)
C2 0.0207(7) 0.0220(8) 0.0298(8) -0.0060(6) -0.0028(6) -0.0021(6)
C3 0.0301(9) 0.0228(8) 0.0411(10) -0.0060(7) 0.0015(8) -0.0058(7)
C4 0.0370(10) 0.0240(9) 0.0525(12) -0.0169(8) 0.0032(9) -0.0030(8)
C5 0.0289(9) 0.0340(10) 0.0419(11) -0.0196(8) 0.0046(8) -0.0031(7)
C6 0.0243(8) 0.0299(9) 0.0319(9) -0.0101(7) 0.0033(7) -0.0063(7)
C7 0.0191(7) 0.0366(9) 0.0261(8) -0.0038(7) -0.0081(6) -0.0026(7)
C11 0.0185(7) 0.0227(8) 0.0287(8) -0.0058(6) -0.0053(6) 0.0003(6)
C12 0.0192(7) 0.0252(8) 0.0246(8) -0.0052(6) -0.0031(6) -0.0005(6)
C13 0.0248(8) 0.0356(9) 0.0252(8) -0.0076(7) -0.0014(7) 0.0008(7)
C14 0.0308(9) 0.0412(11) 0.0337(10) -0.0166(8) -0.0003(8) 0.0053(8)
C15 0.0360(10) 0.0279(9) 0.0481(12) -0.0176(9) -0.0038(9) 0.0048(8)
C16 0.0294(9) 0.0232(8) 0.0408(10) -0.0082(7) -0.0011(8) -0.0004(7)
C17 0.0448(12) 0.0297(10) 0.0470(12) -0.0013(9) 0.0156(10) -0.0047(8)
C21 0.0213(7) 0.0180(7) 0.0261(8) -0.0050(6) -0.0002(6) -0.0002(6)
C22 0.0247(8) 0.0183(7) 0.0286(8) -0.0049(6) -0.0028(6) -0.0019(6)
C23 0.0239(8) 0.0237(8) 0.0416(10) -0.0084(7) -0.0058(7) -0.0023(6)
C24 0.0242(8) 0.0228(8) 0.0497(11) -0.0083(8) 0.0048(8) -0.0055(7)
C25 0.0332(10) 0.0260(9) 0.0375(10) -0.0003(7) 0.0056(8) -0.0055(7)
C26 0.0288(9) 0.0276(9) 0.0311(9) -0.0013(7) -0.0021(7) -0.0032(7)
Li1 0.0368(17) 0.0288(16) 0.0356(17) 0.0007(13) 0.0059(14) -0.0015(13)
O31 0.0413(8) 0.0325(7) 0.0471(9) 0.0132(6) 0.0104(7) 0.0050(6)
C32 0.049(3) 0.029(2) 0.042(3) 0.007(2) 0.014(2) 0.009(2)
C32' 0.057(5) 0.030(3) 0.054(5) 0.002(3) 0.002(4) 0.006(3)
C33 0.0703(17) 0.0339(11) 0.0525(14) 0.0031(10) 0.0049(12) -0.0068(11)
C34 0.0467(13) 0.0436(12) 0.0485(13) 0.0114(10) 0.0081(10) -0.0036(10)
C35 0.0544(13) 0.0411(12) 0.0352(11) 0.0014(9) -0.0030(9) -0.0060(10)
O41 0.0326(7) 0.0287(7) 0.0446(8) -0.0056(6) 0.0117(6) -0.0039(5)
C42 0.0465(12) 0.0282(10) 0.0534(13) -0.0069(9) 0.0109(10) -0.0036(9)
C43 0.0528(14) 0.0435(12) 0.0498(13) -0.0201(10) 0.0155(11) -0.0088(10)
C44 0.0286(9) 0.0446(11) 0.0312(9) -0.0070(8) 0.0034(7) -0.0086(8)
C45 0.0308(9) 0.0304(9) 0.0343(10) -0.0048(8) 0.0029(7) -0.0081(7)

loop_
_atom_type_symbol
_atom_type_description
_atom_type_scat_dispersion_real
_atom_type_scat_dispersion_imag
_atom_type_scat_source
C C 0.0033 0.0016 'International Tables Vol C Tables 4.2.6.8 and 6.1.1.4'
H H 0.0000 0.0000 'International Tables Vol C Tables 4.2.6.8 and 6.1.1.4'
B B 0.0013 0.0007 'International Tables Vol C Tables 4.2.6.8 and 6.1.1.4'
I I -0.4742 1.8119 'International Tables Vol C Tables 4.2.6.8 and 6.1.1.4'
Li Li -0.0003 0.0001 'International Tables Vol C Tables 4.2.6.8 and 6.1.1.4'
O O 0.0106 0.0060 'International Tables Vol C Tables 4.2.6.8 and 6.1.1.4'

loop_
_geom_angle_atom_site_label_1
_geom_angle_atom_site_label_2
_geom_angle_atom_site_label_3
_geom_angle
_geom_angle_site_symmetry_1
_geom_angle_site_symmetry_3
_geom_angle_publ_flag
C22 I1 Li1 92.56(8) . . ?
C11 B1 C1 112.27(14) . . ?
C11 B1 C21 112.50(14) . . ?
C1 B1 C21 110.54(13) . . ?
C11 B1 C7 105.42(13) . . ?
C1 B1 C7 106.46(14) . . ?
C21 B1 C7 109.32(14) . . ?
C12 B2 C2 119.14(15) . . ?
C12 B2 C17 120.45(16) . . ?
C2 B2 C17 120.40(16) . . ?
C6 C1 C2 117.19(15) . . ?
C6 C1 B1 119.05(15) . . ?
C2 C1 B1 123.54(14) . . ?
C6 C1 Li1 71.52(13) . . ?
C2 C1 Li1 76.82(12) . . ?
B1 C1 Li1 125.93(13) . . ?
C3 C2 C1 119.01(16) . . ?
C3 C2 B2 121.01(16) . . ?
C1 C2 B2 119.90(15) . . ?
C3 C2 Li1 74.54(13) . . ?
C1 C2 Li1 72.50(12) . . ?
B2 C2 Li1 126.68(14) . . ?
C4 C3 C2 122.45(18) . . ?
C4 C3 Li1 74.03(14) . . ?
C2 C3 Li1 75.38(13) . . ?
C4 C3 H3 118.8 . . ?
C2 C3 H3 118.8 . . ?
Li1 C3 H3 123.2 . . ?
C3 C4 C5 118.80(18) . . ?
C3 C4 Li1 76.19(14) . . ?
C5 C4 Li1 72.43(14) . . ?
C3 C4 H4 120.6 . . ?
C5 C4 H4 120.6 . . ?
Li1 C4 H4 122.1 . . ?
C4 C5 C6 120.15(17) . . ?
C4 C5 Li1 77.25(15) . . ?
C6 C5 Li1 73.26(14) . . ?
C4 C5 H5 119.9 . . ?
C6 C5 H5 119.9 . . ?
Li1 C5 H5 120.7 . . ?
C5 C6 C1 122.40(17) . . ?
C5 C6 Li1 75.80(15) . . ?
C1 C6 Li1 77.34(13) . . ?
C5 C6 H6 118.8 . . ?
C1 C6 H6 118.8 . . ?
Li1 C6 H6 118.8 . . ?
B1 C7 H7A 109.5 . . ?
B1 C7 H7B 109.5 . . ?
H7A C7 H7B 109.5 . . ?
B1 C7 H7C 109.5 . . ?
H7A C7 H7C 109.5 . . ?
H7B C7 H7C 109.5 . . ?
C16 C11 C12 117.65(16) . . ?
C16 C11 B1 119.03(16) . . ?
C12 C11 B1 122.94(14) . . ?
C13 C12 C11 118.84(16) . . ?
C13 C12 B2 120.12(16) . . ?
C11 C12 B2 121.04(15) . . ?
C14 C13 C12 121.78(18) . . ?
C14 C13 H13 119.1 . . ?
C12 C13 H13 119.1 . . ?
C13 C14 C15 119.64(17) . . ?
C13 C14 H14 120.2 . . ?
C15 C14 H14 120.2 . . ?
C14 C15 C16 119.85(18) . . ?
C14 C15 H15 120.1 . . ?
C16 C15 H15 120.1 . . ?
C15 C16 C11 122.17(18) . . ?
C15 C16 H16 118.9 . . ?
C11 C16 H16 118.9 . . ?
B2 C17 H17A 109.5 . . ?
B2 C17 H17B 109.5 . . ?
H17A C17 H17B 109.5 . . ?
B2 C17 H17C 109.5 . . ?
H17A C17 H17C 109.5 . . ?
H17B C17 H17C 109.5 . . ?
C22 C21 C26 112.55(16) . . ?
C22 C21 B1 126.41(15) . . ?
C26 C21 B1 121.02(15) . . ?
C23 C22 C21 125.51(17) . . ?
C23 C22 I1 114.04(13) . . ?
C21 C22 I1 120.41(12) . . ?
C24 C23 C22 118.56(18) . . ?
C24 C23 H23 120.7 . . ?
C22 C23 H23 120.7 . . ?
C25 C24 C23 119.45(17) . . ?
C25 C24 H24 120.3 . . ?
C23 C24 H24 120.3 . . ?
C24 C25 C26 120.17(18) . . ?
C24 C25 H25 119.9 . . ?
C26 C25 H25 119.9 . . ?
C25 C26 C21 123.73(18) . . ?
C25 C26 H26 118.1 . . ?
C21 C26 H26 118.1 . . ?
O31 Li1 O41 108.42(18) . . ?
O31 Li1 C6 147.80(19) . . ?
O41 Li1 C6 94.97(14) . . ?
O31 Li1 C5 125.28(18) . . ?
O41 Li1 C5 89.12(14) . . ?
C6 Li1 C5 30.94(7) . . ?
O31 Li1 C1 129.49(17) . . ?
O41 Li1 C1 121.80(16) . . ?
C6 Li1 C1 31.14(7) . . ?
C5 Li1 C1 55.36(9) . . ?
O31 Li1 C4 96.31(15) . . ?
O41 Li1 C4 108.75(16) . . ?
C6 Li1 C4 54.32(10) . . ?
C5 Li1 C4 30.32(8) . . ?
C1 Li1 C4 64.28(10) . . ?
O31 Li1 C3 85.38(14) . . ?
O41 Li1 C3 138.51(18) . . ?
C6 Li1 C3 62.58(10) . . ?
C5 Li1 C3 53.17(10) . . ?
C1 Li1 C3 54.05(9) . . ?
C4 Li1 C3 29.77(7) . . ?
O31 Li1 C2 99.51(14) . . ?
O41 Li1 C2 149.09(19) . . ?
C6 Li1 C2 54.20(9) . . ?
C5 Li1 C2 63.44(10) . . ?
C1 Li1 C2 30.68(7) . . ?
C4 Li1 C2 53.91(9) . . ?
C3 Li1 C2 30.07(6) . . ?
O31 Li1 I1 95.46(14) . . ?
O41 Li1 I1 103.43(15) . . ?
C6 Li1 I1 100.37(11) . . ?
C5 Li1 I1 131.19(14) . . ?
C1 Li1 I1 78.83(9) . . ?
C4 Li1 I1 139.98(14) . . ?
C3 Li1 I1 114.23(12) . . ?
C2 Li1 I1 86.45(10) . . ?
C32 O31 C35 101.7(3) . . ?
C35 O31 C32' 112.0(3) . . ?
C32 O31 Li1 131.7(3) . . ?
C35 O31 Li1 126.44(16) . . ?
C32' O31 Li1 116.9(4) . . ?
O31 C32 C33 104.6(4) . . ?
O31 C32 H32A 110.8 . . ?
C33 C32 H32A 110.8 . . ?
O31 C32 H32B 110.8 . . ?
C33 C32 H32B 110.8 . . ?
H32A C32 H32B 108.9 . . ?
C33 C32' O31 103.1(6) . . ?
C33 C32' H32C 111.1 . . ?
O31 C32' H32C 111.1 . . ?
C33 C32' H32D 111.1 . . ?
O31 C32' H32D 111.1 . . ?
H32C C32' H32D 109.1 . . ?
C32' C33 C34 110.2(3) . . ?
C34 C33 C32 101.2(3) . . ?
C34 C33 H33A 111.5 . . ?
C32 C33 H33A 111.5 . . ?
C34 C33 H33B 111.5 . . ?
C32 C33 H33B 111.5 . . ?
H33A C33 H33B 109.3 . . ?
C32' C33 H33C 109.6 . . ?
C34 C33 H33C 109.6 . . ?
C32' C33 H33D 109.6 . . ?
C34 C33 H33D 109.6 . . ?
H33C C33 H33D 108.1 . . ?
C35 C34 C33 105.24(19) . . ?
C35 C34 H34A 110.7 . . ?
C33 C34 H34A 110.7 . . ?
C35 C34 H34B 110.7 . . ?
C33 C34 H34B 110.7 . . ?
H34A C34 H34B 108.8 . . ?
O31 C35 C34 105.62(19) . . ?
O31 C35 H35A 110.6 . . ?
C34 C35 H35A 110.6 . . ?
O31 C35 H35B 110.6 . . ?
C34 C35 H35B 110.6 . . ?
H35A C35 H35B 108.7 . . ?
C42 O41 C45 108.62(15) . . ?
C42 O41 Li1 124.79(16) . . ?
C45 O41 Li1 126.23(15) . . ?
O41 C42 C43 104.96(19) . . ?
O41 C42 H42A 110.8 . . ?
C43 C42 H42A 110.8 . . ?
O41 C42 H42B 110.8 . . ?
C43 C42 H42B 110.8 . . ?
H42A C42 H42B 108.8 . . ?
C42 C43 C44 102.96(17) . . ?
C42 C43 H43A 111.2 . . ?
C44 C43 H43A 111.2 . . ?
C42 C43 H43B 111.2 . . ?
C44 C43 H43B 111.2 . . ?
H43A C43 H43B 109.1 . . ?
C43 C44 C45 104.34(16) . . ?
C43 C44 H44A 110.9 . . ?
C45 C44 H44A 110.9 . . ?
C43 C44 H44B 110.9 . . ?
C45 C44 H44B 110.9 . . ?
H44A C44 H44B 108.9 . . ?
O41 C45 C44 106.63(15) . . ?
O41 C45 H45A 110.4 . . ?
C44 C45 H45A 110.4 . . ?
O41 C45 H45B 110.4 . . ?
C44 C45 H45B 110.4 . . ?
H45A C45 H45B 108.6 . . ?

loop_
_geom_bond_atom_site_label_1
_geom_bond_atom_site_label_2
_geom_bond_distance
_geom_bond_site_symmetry_2
_geom_bond_publ_flag
I1 C22 2.1276(18) . ?
I1 Li1 2.927(4) . ?
B1 C11 1.618(2) . ?
B1 C1 1.626(2) . ?
B1 C21 1.649(2) . ?
B1 C7 1.665(3) . ?
B2 C12 1.553(3) . ?
B2 C2 1.566(3) . ?
B2 C17 1.583(3) . ?
C1 C6 1.413(2) . ?
C1 C2 1.427(2) . ?
C1 Li1 2.666(4) . ?
C2 C3 1.410(2) . ?
C2 Li1 2.722(4) . ?
C3 C4 1.386(3) . ?
C3 Li1 2.712(4) . ?
C3 H3 0.9500 . ?
C4 C5 1.389(3) . ?
C4 Li1 2.685(4) . ?
C4 H4 0.9500 . ?
C5 C6 1.392(3) . ?
C5 Li1 2.624(4) . ?
C5 H5 0.9500 . ?
C6 Li1 2.592(4) . ?
C6 H6 0.9500 . ?
C7 H7A 0.9800 . ?
C7 H7B 0.9800 . ?
C7 H7C 0.9800 . ?
C11 C16 1.410(2) . ?
C11 C12 1.417(2) . ?
C12 C13 1.416(2) . ?
C13 C14 1.379(3) . ?
C13 H13 0.9500 . ?
C14 C15 1.382(3) . ?
C14 H14 0.9500 . ?
C15 C16 1.388(3) . ?
C15 H15 0.9500 . ?
C16 H16 0.9500 . ?
C17 H17A 0.9800 . ?
C17 H17B 0.9800 . ?
C17 H17C 0.9800 . ?
C21 C22 1.399(2) . ?
C21 C26 1.415(2) . ?
C22 C23 1.393(2) . ?
C23 C24 1.383(3) . ?
C23 H23 0.9500 . ?
C24 C25 1.377(3) . ?
C24 H24 0.9500 . ?
C25 C26 1.391(3) . ?
C25 H25 0.9500 . ?
C26 H26 0.9500 . ?
Li1 O31 1.918(4) . ?
Li1 O41 1.928(4) . ?
O31 C32 1.418(5) . ?
O31 C35 1.441(3) . ?
O31 C32' 1.526(8) . ?
C32 C33 1.536(7) . ?
C32 H32A 0.9900 . ?
C32 H32B 0.9900 . ?
C32' C33 1.461(8) . ?
C32' H32C 0.9900 . ?
C32' H32D 0.9900 . ?
C33 C34 1.511(4) . ?
C33 H33A 0.9900 . ?
C33 H33B 0.9900 . ?
C33 H33C 0.9900 . ?
C33 H33D 0.9900 . ?
C34 C35 1.507(3) . ?
C34 H34A 0.9900 . ?
C34 H34B 0.9900 . ?
C35 H35A 0.9900 . ?
C35 H35B 0.9900 . ?
O41 C42 1.425(2) . ?
O41 C45 1.439(2) . ?
C42 C43 1.503(3) . ?
C42 H42A 0.9900 . ?
C42 H42B 0.9900 . ?
C43 C44 1.518(3) . ?
C43 H43A 0.9900 . ?
C43 H43B 0.9900 . ?
C44 C45 1.526(3) . ?
C44 H44A 0.9900 . ?
C44 H44B 0.9900 . ?
C45 H45A 0.9900 . ?
C45 H45B 0.9900 . ?

loop_
_geom_torsion_atom_site_label_1
_geom_torsion_atom_site_label_2
_geom_torsion_atom_site_label_3
_geom_torsion_atom_site_label_4
_geom_torsion
_geom_torsion_site_symmetry_1
_geom_torsion_site_symmetry_2
_geom_torsion_site_symmetry_3
_geom_torsion_site_symmetry_4
_geom_torsion_publ_flag
C11 B1 C1 C6 176.41(15) . . . . ?
C21 B1 C1 C6 49.9(2) . . . . ?
C7 B1 C1 C6 -68.72(19) . . . . ?
C11 B1 C1 C2 -9.2(2) . . . . ?
C21 B1 C1 C2 -135.71(16) . . . . ?
C7 B1 C1 C2 105.67(18) . . . . ?
C11 B1 C1 Li1 89.00(18) . . . . ?
C21 B1 C1 Li1 -37.5(2) . . . . ?
C7 B1 C1 Li1 -156.14(14) . . . . ?
C6 C1 C2 C3 -0.5(2) . . . . ?
B1 C1 C2 C3 -175.03(16) . . . . ?
Li1 C1 C2 C3 60.37(17) . . . . ?
C6 C1 C2 B2 176.32(16) . . . . ?
B1 C1 C2 B2 1.8(2) . . . . ?
Li1 C1 C2 B2 -122.77(17) . . . . ?
C6 C1 C2 Li1 -60.91(16) . . . . ?
B1 C1 C2 Li1 124.60(17) . . . . ?
C12 B2 C2 C3 179.84(17) . . . . ?
C17 B2 C2 C3 0.8(3) . . . . ?
C12 B2 C2 C1 3.0(2) . . . . ?
C17 B2 C2 C1 -176.03(18) . . . . ?
C12 B2 C2 Li1 -86.7(2) . . . . ?
C17 B2 C2 Li1 94.2(2) . . . . ?
C1 C2 C3 C4 0.5(3) . . . . ?
B2 C2 C3 C4 -176.33(19) . . . . ?
Li1 C2 C3 C4 59.8(2) . . . . ?
C1 C2 C3 Li1 -59.32(17) . . . . ?
B2 C2 C3 Li1 123.85(17) . . . . ?
C2 C3 C4 C5 0.2(3) . . . . ?
Li1 C3 C4 C5 60.7(2) . . . . ?
C2 C3 C4 Li1 -60.5(2) . . . . ?
C3 C4 C5 C6 -0.9(3) . . . . ?
Li1 C4 C5 C6 61.8(2) . . . . ?
C3 C4 C5 Li1 -62.6(2) . . . . ?
C4 C5 C6 C1 0.8(3) . . . . ?
Li1 C5 C6 C1 64.64(19) . . . . ?
C4 C5 C6 Li1 -63.8(2) . . . . ?
C2 C1 C6 C5 -0.1(3) . . . . ?
B1 C1 C6 C5 174.65(17) . . . . ?
Li1 C1 C6 C5 -63.9(2) . . . . ?
C2 C1 C6 Li1 63.78(16) . . . . ?
B1 C1 C6 Li1 -121.48(16) . . . . ?
C1 B1 C11 C16 -174.12(15) . . . . ?
C21 B1 C11 C16 -48.7(2) . . . . ?
C7 B1 C11 C16 70.39(19) . . . . ?
C1 B1 C11 C12 13.1(2) . . . . ?
C21 B1 C11 C12 138.53(16) . . . . ?
C7 B1 C11 C12 -102.42(18) . . . . ?
C16 C11 C12 C13 -2.4(2) . . . . ?
B1 C11 C12 C13 170.46(16) . . . . ?
C16 C11 C12 B2 177.70(16) . . . . ?
B1 C11 C12 B2 -9.4(2) . . . . ?
C2 B2 C12 C13 -179.09(16) . . . . ?
C17 B2 C12 C13 0.0(3) . . . . ?
C2 B2 C12 C11 0.8(2) . . . . ?
C17 B2 C12 C11 179.84(18) . . . . ?
C11 C12 C13 C14 1.0(3) . . . . ?
B2 C12 C13 C14 -179.16(17) . . . . ?
C12 C13 C14 C15 0.8(3) . . . . ?
C13 C14 C15 C16 -1.1(3) . . . . ?
C14 C15 C16 C11 -0.5(3) . . . . ?
C12 C11 C16 C15 2.2(3) . . . . ?
B1 C11 C16 C15 -170.94(18) . . . . ?
C11 B1 C21 C22 -62.4(2) . . . . ?
C1 B1 C21 C22 64.0(2) . . . . ?
C7 B1 C21 C22 -179.12(15) . . . . ?
C11 B1 C21 C26 119.39(17) . . . . ?
C1 B1 C21 C26 -114.23(17) . . . . ?
C7 B1 C21 C26 2.6(2) . . . . ?
C26 C21 C22 C23 1.5(2) . . . . ?
B1 C21 C22 C23 -176.90(16) . . . . ?
C26 C21 C22 I1 178.96(12) . . . . ?
B1 C21 C22 I1 0.6(2) . . . . ?
C21 C22 C23 C24 -0.4(3) . . . . ?
I1 C22 C23 C24 -178.07(13) . . . . ?
C22 C23 C24 C25 -1.2(3) . . . . ?
C23 C24 C25 C26 1.7(3) . . . . ?
C24 C25 C26 C21 -0.6(3) . . . . ?
C22 C21 C26 C25 -1.0(3) . . . . ?
B1 C21 C26 C25 177.52(17) . . . . ?
C35 O31 C32 C33 -47.1(7) . . . . ?
Li1 O31 C32 C33 136.4(3) . . . . ?
C35 O31 C32' C33 -0.5(10) . . . . ?
Li1 O31 C32' C33 156.8(6) . . . . ?
O31 C32' C33 C34 -11.8(10) . . . . ?
O31 C32 C33 C34 34.6(7) . . . . ?
C32' C33 C34 C35 19.4(7) . . . . ?
C32 C33 C34 C35 -9.0(5) . . . . ?
C32 O31 C35 C34 40.8(5) . . . . ?
C32' O31 C35 C34 12.3(7) . . . . ?
Li1 O31 C35 C34 -142.4(2) . . . . ?
C33 C34 C35 O31 -18.7(3) . . . . ?
C45 O41 C42 C43 32.2(2) . . . . ?
Li1 O41 C42 C43 -141.3(2) . . . . ?
O41 C42 C43 C44 -35.5(3) . . . . ?
C42 C43 C44 C45 25.5(3) . . . . ?
C42 O41 C45 C44 -15.5(2) . . . . ?
Li1 O41 C45 C44 157.90(19) . . . . ?
C43 C44 C45 O41 -7.2(2) . . . . ?
